data_4506278
loop_
_publ_author_name
'Wang, Hao'
'Liu, Sui-Jun'
'Tian, Dan'
'Jia, Ji-Min'
'Hu, Tong-Liang'

_publ_section_title
;
 Temperature-Dependent Structures of Lanthanide Metal--Organic Frameworks
 Based on Furan-2,5-Dicarboxylate and Oxalate
;
_journal_issue 6
_journal_name_full 'Crystal Growth &amp; Design'
_journal_page_first 3263
_journal_paper_doi 10.1021/cg3004036
_journal_volume 12
_journal_year 2012
_chemical_formula_moiety 'C7 H6 O9 Pr,H2 O'
_chemical_formula_sum 'C7 H8 O10 Pr'
_chemical_formula_weight 393.04
_chemical_name_systematic
; 
 ? 
;
_space_group_IT_number 14
_symmetry_cell_setting monoclinic
_symmetry_space_group_name_Hall '-P 2ybc'
_symmetry_space_group_name_H-M 'P 1 21/c 1'
_atom_sites_solution_hydrogens geom
_atom_sites_solution_primary direct
_atom_sites_solution_secondary difmap
_audit_creation_method SHELXL-97
_cell_angle_alpha 90.00
_cell_angle_beta 108.31(3)
_cell_angle_gamma 90.00
_cell_formula_units_Z 4
_cell_length_a 7.4786(15)
_cell_length_b 9.832(2)
_cell_length_c 15.487(5)
_cell_measurement_reflns_used 10209
_cell_measurement_temperature 293(2)
_cell_measurement_theta_max 27.51
_cell_measurement_theta_min 3.30
_cell_volume 1081.1(5)
_computing_structure_refinement 'SHELXL-97 (Sheldrick, 1997)'
_computing_structure_solution 'SHELXS-97 (Sheldrick, 1990)'
_diffrn_ambient_temperature 293(2)
_diffrn_measured_fraction_theta_full 0.998
_diffrn_measured_fraction_theta_max 0.998
_diffrn_measurement_device_type 'Rigaku SCXmini diffractometer'
_diffrn_measurement_method \w
_diffrn_radiation_monochromator graphite
_diffrn_radiation_source 'fine-focus sealed tube'
_diffrn_radiation_type MoK\a
_diffrn_radiation_wavelength 0.71073
_diffrn_reflns_av_R_equivalents 0.0455
_diffrn_reflns_av_sigmaI/netI 0.0325
_diffrn_reflns_limit_h_max 8
_diffrn_reflns_limit_h_min -8
_diffrn_reflns_limit_k_max 11
_diffrn_reflns_limit_k_min -11
_diffrn_reflns_limit_l_max 18
_diffrn_reflns_limit_l_min -18
_diffrn_reflns_number 9264
_diffrn_reflns_theta_full 25.20
_diffrn_reflns_theta_max 25.20
_diffrn_reflns_theta_min 3.30
_diffrn_standards_decay_% 0
_diffrn_standards_interval_time 0
_diffrn_standards_number 0
_exptl_absorpt_coefficient_mu 4.555
_exptl_absorpt_correction_T_max 0.4627
_exptl_absorpt_correction_T_min 0.3727
_exptl_absorpt_correction_type multi-scan
_exptl_absorpt_process_details Higashi,1995
_exptl_crystal_colour green
_exptl_crystal_density_diffrn 2.415
_exptl_crystal_density_method 'not measured'
_exptl_crystal_description prism
_exptl_crystal_F_000 756
_exptl_crystal_size_max 0.27
_exptl_crystal_size_mid 0.21
_exptl_crystal_size_min 0.20
_refine_diff_density_max 0.470
_refine_diff_density_min -0.865
_refine_diff_density_rms 0.122
_refine_ls_extinction_method none
_refine_ls_goodness_of_fit_ref 1.010
_refine_ls_hydrogen_treatment mixed
_refine_ls_matrix_type full
_refine_ls_number_parameters 181
_refine_ls_number_reflns 1938
_refine_ls_number_restraints 11
_refine_ls_restrained_S_all 1.008
_refine_ls_R_factor_all 0.0355
_refine_ls_R_factor_gt 0.0274
_refine_ls_shift/su_max 0.001
_refine_ls_shift/su_mean 0.000
_refine_ls_structure_factor_coef Fsqd
_refine_ls_weighting_details 'calc w=1/[\s^2^(Fo^2^)+(0.0263P)^2^+2.3268P] where P=(Fo^2^+2Fc^2^)/3'
_refine_ls_weighting_scheme calc
_refine_ls_wR_factor_gt 0.0538
_refine_ls_wR_factor_ref 0.0562
_reflns_number_gt 1705
_reflns_number_total 1938
_reflns_threshold_expression >2sigma(I)
_cod_data_source_file cg3004036_si_002.cif
_cod_data_source_block 1
_cod_depositor_comments
;
The following automatic conversions were performed:

'_symmetry_cell_setting' value 'Monoclinic' changed to 'monoclinic'
according to /home/saulius/struct/CIF-dictionaries/cif_core.dic
dictionary named 'cif_core.dic' version 2.4.1 from 2010-06-29.

Automatic conversion script
Id: cif_fix_values 1891 2012-01-12 08:04:46Z andrius 
;
_cod_original_sg_symbol_Hall '-P 2ybc '
_cod_original_sg_symbol_H-M 'P 21/c '
_cod_database_code 4506278

loop_
_symmetry_equiv_pos_as_xyz
'x, y, z'
'-x, y+1/2, -z+1/2'
'-x, -y, -z'
'x, -y-1/2, z-1/2'

loop_
_atom_site_label
_atom_site_type_symbol
_atom_site_fract_x
_atom_site_fract_y
_atom_site_fract_z
_atom_site_U_iso_or_equiv
_atom_site_adp_type
_atom_site_occupancy
_atom_site_symmetry_multiplicity
_atom_site_calc_flag
_atom_site_refinement_flags
O7 O 0.7232(4) 0.5717(3) 0.5187(2) 0.0180(7) Uani 1 1 d .
Pr1 Pr 0.27505(3) 0.44453(2) 0.643662(16) 0.01234(9) Uani 1 1 d D
O1 O 0.1593(5) 0.6650(3) 0.5784(2) 0.0211(7) Uani 1 1 d .
O1W O 0.0039(5) 0.5285(3) 0.6939(2) 0.0209(8) Uani 1 1 d D
O2 O -0.0033(5) 0.6906(3) 0.4309(2) 0.0233(8) Uani 1 1 d .
O2W O 0.2367(5) 0.2744(4) 0.7618(3) 0.0309(9) Uani 1 1 d D
O3 O 0.3024(4) 0.9160(3) 0.5859(2) 0.0165(7) Uani 1 1 d .
O4 O 0.4798(4) 1.2510(3) 0.6410(2) 0.0196(7) Uani 1 1 d .
O5 O 0.5478(5) 1.0590(3) 0.7211(2) 0.0228(8) Uani 1 1 d .
O6 O 0.5541(4) 0.5490(3) 0.6141(2) 0.0222(8) Uani 1 1 d .
C1 C 0.1108(6) 0.7298(5) 0.5046(3) 0.0140(10) Uani 1 1 d .
C2 C 0.1901(6) 0.8678(5) 0.5042(3) 0.0140(10) Uani 1 1 d .
C3 C 0.1668(7) 0.9627(5) 0.4387(3) 0.0230(11) Uani 1 1 d .
H3 H 0.0988 0.9532 0.3774 0.028 Uiso 1 1 calc R
C4 C 0.2671(7) 1.0802(5) 0.4820(3) 0.0212(11) Uani 1 1 d .
H4 H 0.2763 1.1630 0.4547 0.025 Uiso 1 1 calc R
C5 C 0.3465(6) 1.0470(4) 0.5711(3) 0.0143(9) Uani 1 1 d .
C6 C 0.4663(6) 1.1234(5) 0.6503(3) 0.0148(10) Uani 1 1 d .
C7 C 0.5801(6) 0.5348(4) 0.5384(3) 0.0133(10) Uani 1 1 d .
O3W O 0.1503(5) 0.8209(4) 0.7426(3) 0.0303(9) Uani 1 1 d D
H1WA H -0.044(6) 0.468(4) 0.718(4) 0.046 Uiso 1 1 d D
H1WB H -0.086(5) 0.560(5) 0.649(2) 0.046 Uiso 1 1 d D
H2WB H 0.315(5) 0.216(4) 0.790(3) 0.046 Uiso 1 1 d D
H2WA H 0.128(4) 0.250(5) 0.766(3) 0.046 Uiso 1 1 d D
H3WA H 0.146(8) 0.797(6) 0.6905(18) 0.046 Uiso 1 1 d D
H3WB H 0.251(5) 0.798(6) 0.782(3) 0.046 Uiso 1 1 d D

loop_
_atom_site_aniso_label
_atom_site_aniso_U_11
_atom_site_aniso_U_22
_atom_site_aniso_U_33
_atom_site_aniso_U_23
_atom_site_aniso_U_13
_atom_site_aniso_U_12
O7 0.0131(16) 0.0234(19) 0.0168(18) -0.0004(14) 0.0037(13) -0.0054(15)
Pr1 0.01341(14) 0.01223(14) 0.01048(14) -0.00056(12) 0.00244(9) -0.00159(12)
O1 0.0272(19) 0.0151(17) 0.0206(19) 0.0032(15) 0.0068(15) -0.0004(16)
O1W 0.0215(18) 0.020(2) 0.0215(19) 0.0000(15) 0.0074(15) -0.0024(15)
O2 0.0251(19) 0.0208(19) 0.021(2) -0.0030(15) 0.0024(15) -0.0090(16)
O2W 0.024(2) 0.035(2) 0.035(2) 0.0170(18) 0.0116(18) 0.0034(18)
O3 0.0228(17) 0.0109(17) 0.0126(17) 0.0007(13) 0.0011(14) -0.0016(14)
O4 0.0203(17) 0.0164(18) 0.0202(19) -0.0029(14) 0.0037(15) -0.0025(15)
O5 0.0271(19) 0.0206(18) 0.0143(18) 0.0050(15) -0.0026(14) -0.0009(16)
O6 0.0209(18) 0.030(2) 0.0168(18) -0.0067(16) 0.0073(14) -0.0082(16)
C1 0.014(2) 0.013(2) 0.017(3) 0.000(2) 0.007(2) -0.0001(19)
C2 0.015(2) 0.014(2) 0.011(2) -0.0019(18) 0.0002(19) -0.0009(19)
C3 0.028(3) 0.022(3) 0.014(3) 0.001(2) 0.000(2) -0.004(2)
C4 0.029(3) 0.017(3) 0.016(3) 0.002(2) 0.004(2) -0.006(2)
C5 0.017(2) 0.011(2) 0.013(2) 0.000(2) 0.0021(18) 0.000(2)
C6 0.010(2) 0.019(3) 0.016(3) 0.001(2) 0.0058(19) 0.004(2)
C7 0.015(2) 0.008(2) 0.015(3) 0.0017(18) 0.002(2) -0.0002(19)
O3W 0.026(2) 0.039(2) 0.025(2) -0.0067(19) 0.0068(17) 0.0091(19)

loop_
_atom_type_symbol
_atom_type_description
_atom_type_scat_dispersion_real
_atom_type_scat_dispersion_imag
_atom_type_scat_source
C C 0.0033 0.0016 'International Tables Vol C Tables 4.2.6.8 and 6.1.1.4'
H H 0.0000 0.0000 'International Tables Vol C Tables 4.2.6.8 and 6.1.1.4'
O O 0.0106 0.0060 'International Tables Vol C Tables 4.2.6.8 and 6.1.1.4'
Pr Pr -0.2180 2.8214 'International Tables Vol C Tables 4.2.6.8 and 6.1.1.4'

loop_
_geom_angle_atom_site_label_1
_geom_angle_atom_site_label_2
_geom_angle_atom_site_label_3
_geom_angle
_geom_angle_site_symmetry_1
_geom_angle_site_symmetry_3
C7 O7 Pr1 119.7(3) . 3_666
O5 Pr1 O2 146.99(12) 2_646 3_566
O5 Pr1 O1 88.34(11) 2_646 .
O2 Pr1 O1 99.00(11) 3_566 .
O5 Pr1 O4 101.78(11) 2_646 1_545
O2 Pr1 O4 90.07(11) 3_566 1_545
O1 Pr1 O4 145.84(11) . 1_545
O5 Pr1 O6 72.57(11) 2_646 .
O2 Pr1 O6 140.44(11) 3_566 .
O1 Pr1 O6 76.45(11) . .
O4 Pr1 O6 75.73(11) 1_545 .
O5 Pr1 O7 136.97(11) 2_646 3_666
O2 Pr1 O7 75.77(11) 3_566 3_666
O1 Pr1 O7 75.82(11) . 3_666
O4 Pr1 O7 74.67(11) 1_545 3_666
O6 Pr1 O7 64.94(10) . 3_666
O5 Pr1 O1W 81.55(12) 2_646 .
O2 Pr1 O1W 71.87(11) 3_566 .
O1 Pr1 O1W 67.77(11) . .
O4 Pr1 O1W 145.54(11) 1_545 .
O6 Pr1 O1W 136.08(11) . .
O7 Pr1 O1W 125.67(11) 3_666 .
O5 Pr1 O2W 80.58(13) 2_646 .
O2 Pr1 O2W 73.39(12) 3_566 .
O1 Pr1 O2W 140.68(11) . .
O4 Pr1 O2W 73.47(11) 1_545 .
O6 Pr1 O2W 133.49(11) . .
O7 Pr1 O2W 135.03(12) 3_666 .
O1W Pr1 O2W 73.30(11) . .
C1 O1 Pr1 142.3(3) . .
Pr1 O1W H1WA 114(3) . .
Pr1 O1W H1WB 111(3) . .
H1WA O1W H1WB 106(4) . .
C1 O2 Pr1 147.2(3) . 3_566
Pr1 O2W H2WB 127(3) . .
Pr1 O2W H2WA 123(2) . .
H2WB O2W H2WA 107(4) . .
C2 O3 C5 106.4(3) . .
C6 O4 Pr1 133.8(3) . 1_565
C6 O5 Pr1 175.7(3) . 2_656
C7 O6 Pr1 120.7(3) . .
O2 C1 O1 126.3(4) . .
O2 C1 C2 115.9(4) . .
O1 C1 C2 117.8(4) . .
C3 C2 O3 110.7(4) . .
C3 C2 C1 132.8(4) . .
O3 C2 C1 116.4(4) . .
C2 C3 C4 106.4(4) . .
C2 C3 H3 126.8 . .
C4 C3 H3 126.8 . .
C5 C4 C3 106.3(4) . .
C5 C4 H4 126.8 . .
C3 C4 H4 126.8 . .
C4 C5 O3 110.2(4) . .
C4 C5 C6 132.8(4) . .
O3 C5 C6 117.1(4) . .
O5 C6 O4 124.5(5) . .
O5 C6 C5 118.3(4) . .
O4 C6 C5 117.2(4) . .
O6 C7 O7 126.1(4) . .
O6 C7 C7 117.0(5) . 3_666
O7 C7 C7 116.8(5) . 3_666
H3WA O3W H3WB 113(4) . .

loop_
_geom_bond_atom_site_label_1
_geom_bond_atom_site_label_2
_geom_bond_distance
_geom_bond_site_symmetry_2
O7 C7 1.255(5) .
O7 Pr1 2.523(3) 3_666
Pr1 O5 2.381(3) 2_646
Pr1 O2 2.399(3) 3_566
Pr1 O1 2.433(3) .
Pr1 O4 2.451(3) 1_545
Pr1 O6 2.494(3) .
Pr1 O7 2.523(3) 3_666
Pr1 O1W 2.528(3) .
Pr1 O2W 2.562(4) .
O1 C1 1.258(5) .
O1W H1WA 0.838(19) .
O1W H1WB 0.859(19) .
O2 C1 1.252(6) .
O2 Pr1 2.399(3) 3_566
O2W H2WB 0.836(19) .
O2W H2WA 0.864(19) .
O3 C2 1.365(5) .
O3 C5 1.367(5) .
O4 C6 1.270(6) .
O4 Pr1 2.451(3) 1_565
O5 C6 1.246(5) .
O5 Pr1 2.381(3) 2_656
O6 C7 1.255(5) .
C1 C2 1.482(6) .
C2 C3 1.348(7) .
C3 C4 1.425(7) .
C3 H3 0.9300 .
C4 C5 1.359(7) .
C4 H4 0.9300 .
C5 C6 1.477(6) .
C7 C7 1.557(8) 3_666
O3W H3WA 0.833(19) .
O3W H3WB 0.84(2) .

loop_
_geom_torsion_atom_site_label_1
_geom_torsion_atom_site_label_2
_geom_torsion_atom_site_label_3
_geom_torsion_atom_site_label_4
_geom_torsion
_geom_torsion_site_symmetry_1
_geom_torsion_site_symmetry_4
O5 Pr1 O1 C1 145.8(5) 2_646 .
O2 Pr1 O1 C1 -66.6(5) 3_566 .
O4 Pr1 O1 C1 37.0(6) 1_545 .
O6 Pr1 O1 C1 73.3(5) . .
O7 Pr1 O1 C1 6.2(5) 3_666 .
O1W Pr1 O1 C1 -132.7(5) . .
O2W Pr1 O1 C1 -141.3(5) . .
O5 Pr1 O6 C7 179.5(4) 2_646 .
O2 Pr1 O6 C7 -0.2(4) 3_566 .
O1 Pr1 O6 C7 -88.0(3) . .
O4 Pr1 O6 C7 72.0(3) 1_545 .
O7 Pr1 O6 C7 -7.5(3) 3_666 .
O1W Pr1 O6 C7 -123.8(3) . .
O2W Pr1 O6 C7 121.8(3) . .
Pr1 O2 C1 O1 28.9(9) 3_566 .
Pr1 O2 C1 C2 -149.1(4) 3_566 .
Pr1 O1 C1 O2 50.6(7) . .
Pr1 O1 C1 C2 -131.5(4) . .
C5 O3 C2 C3 1.6(5) . .
C5 O3 C2 C1 -175.2(4) . .
O2 C1 C2 C3 -1.1(8) . .
O1 C1 C2 C3 -179.3(5) . .
O2 C1 C2 O3 174.8(4) . .
O1 C1 C2 O3 -3.4(6) . .
O3 C2 C3 C4 -1.5(6) . .
C1 C2 C3 C4 174.6(5) . .
C2 C3 C4 C5 0.8(6) . .
C3 C4 C5 O3 0.2(5) . .
C3 C4 C5 C6 179.9(5) . .
C2 O3 C5 C4 -1.1(5) . .
C2 O3 C5 C6 179.2(4) . .
Pr1 O5 C6 O4 -49(5) 2_656 .
Pr1 O5 C6 C5 130(4) 2_656 .
Pr1 O4 C6 O5 -101.9(5) 1_565 .
Pr1 O4 C6 C5 78.6(5) 1_565 .
C4 C5 C6 O5 -166.8(5) . .
O3 C5 C6 O5 12.9(6) . .
C4 C5 C6 O4 12.7(8) . .
O3 C5 C6 O4 -167.6(4) . .
Pr1 O6 C7 O7 -173.0(3) . .
Pr1 O6 C7 C7 7.2(6) . 3_666
Pr1 O7 C7 O6 -173.0(3) 3_666 .
Pr1 O7 C7 C7 6.8(6) 3_666 3_666
